data_7249827
loop_
_publ_author_name
'Kuzman, D.'
'Damjanovi\'c, V.'
'Cindri\'c, M.'
'Vrdoljak, V.'

_publ_section_title
;
 Aqueous solution as a playground of {MoO4}, {Mo4O12}, {Mo8O26},
 {Mo8V5O40} and {V7Mo2O27} species in the presence of carboxylic acids and
 [Co(C2O4)(NH3)4]+ or [Co(en)3]3+ cations
;
_journal_name_full CrystEngComm
_journal_paper_doi 10.1039/D4CE01187B
_journal_year 2025
_chemical_formula_moiety 'Mo8 O26, 4(C2 H12 Co N4 O4), 9(H2O)'
_chemical_formula_sum 'C8 H66 Co4 Mo8 N16 O51'
_chemical_formula_weight 2206.00
_space_group_crystal_system triclinic
_space_group_IT_number 2
_space_group_name_Hall '-P 1'
_space_group_name_H-M_alt 'P -1'
_atom_sites_solution_hydrogens geom
_audit_creation_date 2024-11-19
_audit_creation_method
;
Olex2 1.5
(compiled 2024.02.16 svn.r378c4104 for OlexSys, GUI svn.r6928)
;
_audit_update_record
;
2024-11-22 deposited with the CCDC.	2025-01-10 downloaded from the CCDC.
;
_cell_angle_alpha 108.216(2)
_cell_angle_beta 94.540(2)
_cell_angle_gamma 103.045(2)
_cell_formula_units_Z 1
_cell_length_a 7.9160(2)
_cell_length_b 12.5833(3)
_cell_length_c 15.4115(3)
_cell_measurement_reflns_used 25534
_cell_measurement_temperature 169.99(10)
_cell_measurement_theta_max 79.6790
_cell_measurement_theta_min 3.8340
_cell_volume 1401.85(6)
_computing_cell_refinement 'CrysAlisPro 1.171.41.93a (Rigaku OD, 2020)'
_computing_data_collection 'CrysAlisPro 1.171.41.93a (Rigaku OD, 2020)'
_computing_data_reduction 'CrysAlisPro 1.171.41.93a (Rigaku OD, 2020)'
_computing_molecular_graphics 'Olex2 1.5 (Dolomanov et al., 2009)'
_computing_publication_material 'Olex2 1.5 (Dolomanov et al., 2009)'
_computing_structure_refinement 'SHELXL 2018/3 (Sheldrick, 2015)'
_computing_structure_solution 'SHELXT 2018/2 (Sheldrick, 2018)'
_diffrn_ambient_temperature 170.15
_diffrn_detector_area_resol_mean 10.0000
_diffrn_detector_type HyPix
_diffrn_measured_fraction_theta_full 0.997
_diffrn_measured_fraction_theta_max 0.970
_diffrn_measurement_details
;
List of Runs (angles in degrees, time in seconds):

  # Type    Start    End  Width  t~exp~   \w     \q     \k     \f   Frames
#--------------------------------------------------------------------------
  1  \w     43.00 110.00   0.50    0.30    --  113.25-125.00  30.00  134
  2  \w     42.00 111.00   0.50    0.30    --  113.25-125.00 150.00  138
  3  \w     25.00  51.00   0.50    0.30    --   48.02  77.00   0.00   52
  4  \w     25.00  51.00   0.50    0.30    --   48.02  77.00  60.00   52
  5  \w     37.00  63.00   0.50    0.30    --   48.02  77.00  90.00   52
  6  \w     60.00 111.00   0.50    0.30    --  113.25-125.00  60.00  102
  7  \w     44.00 111.00   0.50    0.30    --  113.25-125.00   0.00  134
  8  \w     77.00 111.00   0.50    0.30    --  113.25-125.00  90.00   68
  9  \w     43.00 111.00   0.50    0.30    --  113.25-125.00 -90.00  136
 10  \w     80.00 105.00   0.50    0.30    --  113.25-100.00-150.48   50
 11  \w     77.00 111.00   0.50    0.30    --  113.25-125.00-180.00   68
 12  \w     45.00  72.00   0.50    0.30    --  113.25-125.00-180.00   54
 13  \w     44.00  69.00   0.50    0.30    --  113.25-100.00-150.48   50
 14  \w     50.00  96.00   0.50    0.30    --  113.25 -95.00-150.00   92
 15  \w     81.00 106.00   0.50    0.30    --  113.25 -95.00 -90.00   50
 16  \w     45.00  70.00   0.50    0.30    --  113.25 -95.00 -90.00   50
 17  \w     75.00 111.00   0.50    0.30    --  113.25-125.00 -60.00   72
 18  \w     81.00 106.00   0.50    0.30    --  113.25 -95.00  60.00   50
 19  \w     55.00  80.00   0.50    0.30    --  113.25 -95.00  60.00   50
 20  \w     60.00  86.00   0.50    0.30    --  113.25 -86.00  93.00   52
 21  \w     47.00  72.00   0.50    0.30    --  113.25-125.00  90.00   50
 22  \w     60.00 102.00   0.50    0.30    --  113.25 -95.00 150.00   84
 23  \w     -2.00  61.00   0.50    0.30    --   48.02 -86.00  93.00  126
 24  \w     42.00  67.00   0.50    0.30    --  113.25 -61.00 -60.00   50
 25  \w     45.00  70.00   0.50    0.30    --  113.25 -77.00-120.00   50
 26  \w    133.00 178.00   0.50    0.30    --  113.25  86.00-148.00   90
 27  \w     44.00  86.00   0.50    0.30    --  113.25 -77.00 -90.00   84
 28  \w     80.00 105.00   0.50    0.30    --  113.25 -77.00  30.00   50
 29  \w     44.00  74.00   0.50    0.30    --  113.25 -77.00 150.00   60
 30  \w     42.00  71.00   0.50    0.30    --  113.25 -61.00  30.00   58
 31  \w     46.00  71.00   0.50    0.30    --  113.25 -61.00-180.00   50
 32  \w    114.00 150.00   0.50    0.30    --  113.25 125.00 150.00   72
 33  \w    124.00 164.00   0.50    0.30    --  113.25  45.00 -60.00   80
 34  \w    142.00 174.00   0.50    0.30    --  113.25  77.00-150.00   64
 35  \w     32.00  80.00   0.50    0.30    --   54.00  77.00-118.30   96
 36  \w     94.00 133.00   0.50    0.30    --  113.25  77.00-150.00   78
 37  \w     91.00 174.00   0.50    0.30    --  113.25  77.00 -60.00  166
 38  \w    139.00 175.00   0.50    0.30    --  113.25  77.00 -30.00   72
 39  \w    152.00 177.00   0.50    0.30    --  113.25  77.00  60.00   50
 40  \w     95.00 145.00   0.50    0.30    --  113.25  77.00  90.00  100
 41  \w     91.00 133.00   0.50    0.30    --  113.25  77.00 120.00   84
 42  \w     95.00 142.00   0.50    0.30    --  113.25  77.00  60.00   94
 43  \w     92.00 118.00   0.50    0.30    --  113.25  77.00  30.00   52
 44  \w     91.00 117.00   0.50    0.30    --  113.25  77.00   0.00   52
 45  \w     98.00 133.00   0.50    0.30    --  113.25  77.00 -30.00   70
 46  \w     91.00 159.00   0.50    0.30    --  113.25  77.00-120.00  136
 47  \w    128.00 153.00   0.50    0.30    --  113.25  77.00   0.00   50
 48  \w    130.00 155.00   0.50    0.30    --  113.25  77.00  30.00   50
 49  \w     52.00  80.00   0.50    0.30    --   74.00  76.00 131.70   56
 50  \w     91.00 123.00   0.50    0.30    --  113.25  77.00 150.00   64
 51  \w    129.00 170.00   0.50    0.30    --  113.25  77.00 150.00   82
 52  \w    113.00 139.00   0.50    0.30    --   74.00  76.00 131.70   52
 53  \w     76.00 102.00   0.50    0.30    --   54.00  76.00  32.81   52
 54  \w     36.00  61.00   0.50    0.30    --   58.00  76.00  67.01   50
 55  \w     32.00  57.00   0.50    0.30    --   54.00  76.00  32.81   50
 56  \w     37.00  62.00   0.50    0.30    --   58.00  74.00 -30.59   50
 57  \w     36.00  62.00   0.50    0.30    --   58.00  75.00 -87.36   52
 58  \w     32.00  57.00   0.50    0.30    --   54.00  76.00-168.18   50
 59  \w     45.00  71.00   0.50    0.30    --   66.00  75.00-155.69   52
 60  \w     45.00  70.00   0.50    0.30    --   66.00  73.00-126.56   50
 61  \w     49.00  75.00   0.50    0.30    --   70.00  74.00-175.31   52
 62  \w     94.00 120.00   0.50    0.30    --   70.00  74.00-175.31   52
 63  \w    101.00 165.00   0.50    0.30    --  113.25  61.00  60.00  128
 64  \w    139.00 175.00   0.50    0.30    --  113.25  61.00 150.00   72
 65  \w     99.00 134.00   0.50    0.30    --  113.25  61.00 150.00   70
 66  \w     45.00  90.00   0.50    0.30    --   66.00  73.00 117.78   90
 67  \w    101.00 176.00   0.50    0.30    --  113.25  61.00  90.00  150
 68  \w     97.00 122.00   0.50    0.30    --  113.25  61.00 -60.00   50
 69  \w    103.00 159.00   0.50    0.30    --  113.25  61.00 -30.00  112
 70  \w    153.00 178.00   0.50    0.30    --  113.25  61.00 -60.00   50
 71  \w     98.00 176.00   0.50    0.30    --  113.25  61.00 -90.00  156
 72  \w     99.00 140.00   0.50    0.30    --  113.25  61.00-150.00   82
 73  \w    102.00 138.00   0.50    0.30    --  113.25  61.00-120.00   72
 74  \w     99.00 129.00   0.50    0.30    --  113.25  61.00-180.00   60
 75  \w    135.00 175.00   0.50    0.30    --  113.25  61.00-180.00   80
 76  \w    104.00 167.00   0.50    0.30    --  113.25  45.00-150.00  126
 77  \w     97.00 174.00   0.50    0.30    --  113.25  61.00   0.00  154
 78  \w    102.00 175.00   0.50    0.30    --  113.25  61.00  30.00  146
 79  \w    101.00 172.00   0.50    0.30    --  113.25  61.00 120.00  142
 80  \w     17.00  42.00   0.50    0.30    --   46.00  90.00 148.62   50
 81  \w     14.00  39.00   0.50    0.30    --   42.00  89.00 179.04   50
 82  \w      2.00  27.00   0.50    0.30    --   26.00  81.00 170.72   50
 83  \w     -3.00  22.00   0.50    0.30    --   30.00  98.00  62.53   50
 84  \w     15.00  41.00   0.50    0.30    --   42.00  87.00 -89.74   52
 85  \w    -10.00  18.00   0.50    0.30    --   22.00  99.00-125.02   56
 86  \w    -55.00 -30.00   0.50    0.30    --   10.00 154.00 -46.37   50
 87  \w    -75.00  25.00   0.50    0.30    --  -48.02  86.00-148.00  200
 88  \w    -93.00 -68.00   0.50    0.30    --  -91.75  86.00-148.00   50
 89  \w    -51.00 -22.00   0.50    0.30    --  -91.75  45.00-150.00   58
 90  \w    -51.00 -21.00   0.50    0.30    --  -91.75  45.00  30.00   60
 91  \w    -43.00  22.00   0.50    0.30    --  -48.02  38.00 150.00  130
 92  \w    -92.00 -37.00   0.50    0.30    --  -48.02 -19.00  30.00  110
 93  \w    -73.00 -38.00   0.50    0.30    --  -48.02 -38.00 150.00   70
 94  \w    -61.00 -35.00   0.50    0.30    --  -48.02 -38.00   0.00   52
 95  \w    -99.00 -69.00   0.50    0.30    --  -48.02 -38.00   0.00   60
 96  \w   -118.00 -48.00   0.50    0.30    --  -48.02 -19.00-150.00  140
 97  \w    -95.00 -69.00   0.50    0.30    --  -91.75 -77.00 -90.00   52
 98  \w    -94.00 -69.00   0.50    0.30    --  -91.75 -77.00-150.00   50
 99  \w    -94.00 -69.00   0.50    0.30    --  -91.75 -77.00-141.74   50
100  \w   -162.00-111.00   0.50    0.30    --  -91.75 -77.00-141.74  102
101  \w   -132.00-107.00   0.50    0.30    --  -62.00 -76.00  59.47   50
102  \w   -160.00-135.00   0.50    0.30    --  -91.75 -77.00 120.00   50
103  \w    -96.00 -69.00   0.50    0.30    --  -91.75 -77.00 150.00   54
104  \w    -94.00 -69.00   0.50    0.30    --  -91.75 -77.00 120.00   50
105  \w    -70.00 -39.00   0.50    0.30    --  -62.00 -76.00  59.47   62
106  \w    -73.00 -47.00   0.50    0.30    --  -70.00 -76.00  30.60   52
107  \w    -75.00 -47.00   0.50    0.30    --  -70.00 -76.00 -29.29   56
108  \w    -94.00 -69.00   0.50    0.30    --  -91.75 -76.00  31.85   50
109  \w    -64.00 -39.00   0.50    0.30    --  -62.00 -76.00 -24.79   50
110  \w    -77.00 -51.00   0.50    0.30    --  -74.00 -76.00-139.81   52
111  \w    -82.00 -56.00   0.50    0.30    --  -78.00 -75.00 -68.47   52
112  \w    -95.00 -69.00   0.50    0.30    --  -91.75 -76.00 -50.04   52
113  \w   -139.00-114.00   0.50    0.30    --  -66.00 -74.00  -4.38   50
114  \w    -69.00 -44.00   0.50    0.30    --  -66.00 -74.00 -82.75   50
115  \w    -86.00 -60.00   0.50    0.30    --  -82.00 -75.00  49.81   52
116  \w    -90.00 -64.00   0.50    0.30    --  -86.00 -74.00   3.95   52
117  \w    -70.00 -45.00   0.50    0.30    --  -66.00 -74.00  -4.38   50
118  \w    -96.00 -70.00   0.50    0.30    --  -91.75 -74.00-112.35   52
119  \w    -82.00 -57.00   0.50    0.30    --  -78.00 -73.00-101.82   50
120  \w    -90.00 -62.00   0.50    0.30    --  -82.00 -73.00 -42.48   56
121  \w    -97.00 -71.00   0.50    0.30    --  -91.75 -73.00  49.25   52
122  \w   -155.00-129.00   0.50    0.30    --  -91.75 -75.00 172.32   52
123  \w   -103.00 -71.00   0.50    0.30    --  -91.75 -75.00 172.32   64
124  \w    -97.00 -65.00   0.50    0.30    --  -86.00 -74.00 175.99   64
125  \w    -97.00 -71.00   0.50    0.30    --  -91.75 -71.00  99.06   52
126  \w   -158.00-133.00   0.50    0.30    --  -91.75 -71.00  99.06   50
127  \w   -157.00-128.00   0.50    0.30    --  -86.00 -71.00 -14.52   58
128  \w    -92.00 -66.00   0.50    0.30    --  -86.00 -71.00 -14.52   52
129  \w    -91.00 -65.00   0.50    0.30    --  -86.00 -72.00 -48.94   52
130  \w    -93.00 -65.00   0.50    0.30    --  -86.00 -73.00-175.36   56
131  \w    -96.00 -71.00   0.50    0.30    --  -91.75 -72.00 -74.59   50
132  \w    -84.00 -58.00   0.50    0.30    --  -78.00 -70.00 -45.45   52
133  \w    -97.00 -72.00   0.50    0.30    --  -91.75 -69.00 -29.48   50
134  \w    -80.00 -55.00   0.50    0.30    --  -74.00 -68.00  70.13   50
135  \w    -90.00 -58.00   0.50    0.30    --  -78.00 -69.00 123.51   64
136  \w   -111.00 -74.00   0.50    0.30    --  -91.75 -69.00 124.03   74
137  \w   -162.00-127.00   0.50    0.30    --  -91.75 -69.00 124.03   70
138  \w   -154.00-128.00   0.50    0.30    --  -82.00 -66.00  59.57   52
139  \w   -109.00 -76.00   0.50    0.30    --  -91.75 -60.00  -5.04   66
140  \w    -81.00 -56.00   0.50    0.30    --  -74.00 -65.00  47.76   50
141  \w    -90.00 -64.00   0.50    0.30    --  -82.00 -66.00  59.57   52
142  \w   -104.00 -79.00   0.50    0.30    --  -91.75 -86.00  93.00   50
143  \w   -155.00-129.00   0.50    0.30    --  -91.75 -86.00  93.00   52
;
_diffrn_measurement_device 'four-circle diffractometer'
_diffrn_measurement_device_type 'XtaLAB Synergy, Dualflex, HyPix'
_diffrn_measurement_method '\w scans'
_diffrn_radiation_type CuK\a
_diffrn_radiation_wavelength 1.54184
_diffrn_reflns_av_R_equivalents 0.1433
_diffrn_reflns_av_unetI/netI 0.0616
_diffrn_reflns_Laue_measured_fraction_full 0.997
_diffrn_reflns_Laue_measured_fraction_max 0.970
_diffrn_reflns_limit_h_max 10
_diffrn_reflns_limit_h_min -9
_diffrn_reflns_limit_k_max 16
_diffrn_reflns_limit_k_min -16
_diffrn_reflns_limit_l_max 19
_diffrn_reflns_limit_l_min -19
_diffrn_reflns_number 44452
_diffrn_reflns_point_group_measured_fraction_full 0.997
_diffrn_reflns_point_group_measured_fraction_max 0.970
_diffrn_reflns_theta_full 67.684
_diffrn_reflns_theta_max 79.961
_diffrn_reflns_theta_min 3.835
_exptl_absorpt_coefficient_mu 24.355
_exptl_absorpt_correction_T_max 1.00000
_exptl_absorpt_correction_T_min 0.52005
_exptl_absorpt_correction_type multi-scan
_exptl_absorpt_process_details
;
CrysAlisPro 1.171.41.93a (Rigaku Oxford Diffraction, 2020)
Empirical absorption correction using spherical harmonics,
implemented in SCALE3 ABSPACK scaling algorithm.
;
_exptl_crystal_colour 'light pink'
_exptl_crystal_colour_modifier light
_exptl_crystal_colour_primary pink
_exptl_crystal_density_diffrn 2.592
_exptl_crystal_description needle
_exptl_crystal_F_000 1060
_exptl_crystal_size_max 0.31
_exptl_crystal_size_mid 0.05
_exptl_crystal_size_min 0.02
_refine_diff_density_max 1.794
_refine_diff_density_min -1.937
_refine_diff_density_rms 0.262
_refine_ls_extinction_coef 0.00050(10)
_refine_ls_extinction_expression Fc^*^=kFc[1+0.001xFc^2^\l^3^/sin(2\q)]^-1/4^
_refine_ls_extinction_method 'SHELXL-2018/3 (Sheldrick 2018)'
_refine_ls_goodness_of_fit_ref 1.078
_refine_ls_hydrogen_treatment constr
_refine_ls_matrix_type full
_refine_ls_number_parameters 406
_refine_ls_number_reflns 5928
_refine_ls_number_restraints 0
_refine_ls_restrained_S_all 1.078
_refine_ls_R_factor_all 0.0568
_refine_ls_R_factor_gt 0.0510
_refine_ls_shift/su_max 0.001
_refine_ls_shift/su_mean 0.000
_refine_ls_structure_factor_coef Fsqd
_refine_ls_weighting_details 'w=1/[\s^2^(Fo^2^)+(0.0917P)^2^+2.1992P] where P=(Fo^2^+2Fc^2^)/3'
_refine_ls_weighting_scheme calc
_refine_ls_wR_factor_gt 0.1372
_refine_ls_wR_factor_ref 0.1429
_reflns_Friedel_coverage 0.000
_reflns_number_gt 5245
_reflns_number_total 5928
_reflns_threshold_expression 'I > 2\s(I)'
_cod_data_source_file d4ce01187b2.cif
_cod_data_source_block 9
_cod_database_code 7249827
_shelx_shelxl_version_number 2018/3
_shelx_space_group_comment
;
The symmetry employed for this shelxl refinement is uniquely defined
by the following loop, which should always be used as a source of
symmetry information in preference to the above space-group names.
They are only intended as comments.
;
_shelx_estimated_absorpt_t_max 0.642
_shelx_estimated_absorpt_t_min 0.049
_olex2_refinement_description
;
1. Fixed Uiso
 At 1.2 times of:
  All N(H,H,H) groups
2. Others
 Fixed Sof: O22(0.5)
3.a Idealised Me refined as rotating group:
 N3(H3A,H3B,H3C), N8(H8A,H8B,H8C), N1(H1A,H1B,H1C), N4(H4A,H4B,H4C), N2(H2A,
 H2B,H2C), N7(H7A,H7B,H7C), N5(H5A,H5B,H5C), N6(H6A,H6B,H6C)
;
_olex2_submission_special_instructions 'No special instructions were received'
_oxdiff_exptl_absorpt_empirical_details
;
Empirical correction (ABSPACK) includes:
- Absorption correction using spherical harmonics
- Frame scaling
;

loop_
_space_group_symop_operation_xyz
'x, y, z'
'-x, -y, -z'

loop_
_atom_site_label
_atom_site_type_symbol
_atom_site_fract_x
_atom_site_fract_y
_atom_site_fract_z
_atom_site_U_iso_or_equiv
_atom_site_adp_type
_atom_site_occupancy
_atom_site_site_symmetry_order
_atom_site_calc_flag
_atom_site_refinement_flags_posn
_atom_site_refinement_flags_adp
_atom_site_refinement_flags_occupancy
_atom_site_disorder_assembly
_atom_site_disorder_group
Mo4 Mo 1.34838(6) 0.50842(4) -0.08223(3) 0.01249(14) Uani 1 1 d . . . . .
Mo1 Mo 1.95761(6) 0.73326(4) 0.08862(3) 0.01528(15) Uani 1 1 d . . . . .
Mo3 Mo 1.25357(6) 0.54314(4) 0.12627(3) 0.01308(15) Uani 1 1 d . . . . .
Mo2 Mo 1.58789(6) 0.76689(4) 0.15844(3) 0.01551(15) Uani 1 1 d . . . . .
Co1 Co 1.10080(14) 0.74838(9) 0.43088(7) 0.0193(2) Uani 1 1 d . . . . .
Co2 Co 1.65489(15) 0.78613(9) 0.74207(8) 0.0244(3) Uani 1 1 d . . . . .
O6 O 1.4576(5) 0.6000(3) 0.0457(3) 0.0117(8) Uani 1 1 d . . . . .
O12 O 1.2407(5) 0.3560(4) -0.1609(3) 0.0148(8) Uani 1 1 d . . . . .
O7 O 1.4293(5) 0.6689(3) 0.2134(3) 0.0164(8) Uani 1 1 d . . . . .
O3 O 1.7532(6) 0.7882(4) 0.0746(3) 0.0181(9) Uani 1 1 d . . . . .
O13 O 1.5334(6) 0.5468(4) -0.1351(3) 0.0181(9) Uani 1 1 d . . . . .
O9 O 1.1650(6) 0.4717(4) 0.1959(3) 0.0202(9) Uani 1 1 d . . . . .
O8 O 1.1038(6) 0.6270(4) 0.1138(3) 0.0187(9) Uani 1 1 d . . . . .
O5 O 1.7014(6) 0.8638(4) 0.2632(3) 0.0245(10) Uani 1 1 d . . . . .
O4 O 1.4471(6) 0.8355(4) 0.1239(3) 0.0252(10) Uani 1 1 d . . . . .
O2 O 2.0694(6) 0.8413(4) 0.1892(3) 0.0249(10) Uani 1 1 d . . . . .
O1 O 2.0547(6) 0.7688(4) 0.0038(3) 0.0225(9) Uani 1 1 d . . . . .
O11 O 1.2164(6) 0.5867(4) -0.1079(3) 0.0201(9) Uani 1 1 d . . . . .
O19 O 1.8714(7) 0.8651(4) 0.7188(3) 0.0289(10) Uani 1 1 d . . . . .
O15 O 0.9896(7) 0.6957(4) 0.5203(3) 0.0255(10) Uani 1 1 d . . . . .
O21 O 1.9689(7) 0.9602(4) 0.6245(4) 0.0319(11) Uani 1 1 d . . . . .
O14 O 1.2696(6) 0.6658(4) 0.4480(3) 0.0258(10) Uani 1 1 d . . . . .
O18 O 1.5481(6) 0.8166(4) 0.6395(3) 0.0274(10) Uani 1 1 d . . . . .
O20 O 1.6244(7) 0.9193(5) 0.5479(4) 0.0394(13) Uani 1 1 d . . . . .
N3 N 0.9172(8) 0.8246(5) 0.4193(4) 0.0269(12) Uani 1 1 d . . . . .
H3A H 0.928940 0.852743 0.371787 0.032 Uiso 1 1 calc R U . . .
H3B H 0.926131 0.884075 0.472871 0.032 Uiso 1 1 calc R U . . .
H3C H 0.810333 0.772645 0.407724 0.032 Uiso 1 1 calc R U . . .
N8 N 1.6295(10) 0.9341(5) 0.8221(5) 0.0365(15) Uani 1 1 d . . . . .
H8A H 1.527178 0.945961 0.800930 0.044 Uiso 1 1 calc R U . . .
H8B H 1.721439 0.992387 0.822005 0.044 Uiso 1 1 calc R U . . .
H8C H 1.627957 0.932979 0.880824 0.044 Uiso 1 1 calc R U . . .
N1 N 0.9579(8) 0.6074(5) 0.3308(4) 0.0276(13) Uani 1 1 d . . . . .
H1A H 0.909360 0.627843 0.285031 0.033 Uiso 1 1 calc R U . . .
H1B H 0.871059 0.568996 0.353914 0.033 Uiso 1 1 calc R U . . .
H1C H 1.027515 0.560350 0.307565 0.033 Uiso 1 1 calc R U . . .
O16 O 1.3295(8) 0.5645(5) 0.5365(4) 0.0392(13) Uani 1 1 d . . . . .
O17 O 1.0412(8) 0.6070(5) 0.6200(4) 0.0408(13) Uani 1 1 d . . . . .
N4 N 1.2409(8) 0.8871(5) 0.5302(4) 0.0277(13) Uani 1 1 d . . . . .
H4A H 1.244331 0.950497 0.513257 0.033 Uiso 1 1 calc R U . . .
H4B H 1.352058 0.880522 0.541320 0.033 Uiso 1 1 calc R U . . .
H4C H 1.191624 0.894905 0.582515 0.033 Uiso 1 1 calc R U . . .
N2 N 1.2335(8) 0.8039(5) 0.3450(4) 0.0286(13) Uani 1 1 d . . . . .
H2A H 1.158442 0.813493 0.301895 0.034 Uiso 1 1 calc R U . . .
H2B H 1.291050 0.751223 0.316294 0.034 Uiso 1 1 calc R U . . .
H2C H 1.312829 0.872997 0.376731 0.034 Uiso 1 1 calc R U . . .
N7 N 1.7751(10) 0.7649(6) 0.8471(4) 0.0377(16) Uani 1 1 d . . . . .
H7A H 1.817774 0.701609 0.827193 0.045 Uiso 1 1 calc R U . . .
H7B H 1.698618 0.754370 0.886607 0.045 Uiso 1 1 calc R U . . .
H7C H 1.865626 0.828875 0.876918 0.045 Uiso 1 1 calc R U . . .
O25 O 1.3931(10) 0.8657(7) 0.9486(5) 0.063(2) Uani 1 1 d . . . . .
O24 O 1.2504(9) 0.9081(6) 0.7522(6) 0.0625(19) Uani 1 1 d . . . . .
N5 N 1.6782(9) 0.6398(5) 0.6596(4) 0.0297(13) Uani 1 1 d . . . . .
H5A H 1.602840 0.617551 0.605526 0.036 Uiso 1 1 calc R U . . .
H5B H 1.652264 0.584682 0.686701 0.036 Uiso 1 1 calc R U . . .
H5C H 1.790422 0.648463 0.647793 0.036 Uiso 1 1 calc R U . . .
C4 C 1.8522(9) 0.9060(6) 0.6532(5) 0.0267(14) Uani 1 1 d . . . . .
O26 O 1.1519(13) 1.0055(7) 0.9657(7) 0.090(3) Uani 1 1 d . . . . .
O23 O 0.5834(9) 0.6209(6) 0.3667(5) 0.0572(18) Uani 1 1 d . . . . .
N6 N 1.4265(10) 0.7040(6) 0.7572(5) 0.0414(17) Uani 1 1 d . . . . .
H6A H 1.355995 0.669374 0.701060 0.050 Uiso 1 1 calc R U . . .
H6B H 1.376993 0.755074 0.795496 0.050 Uiso 1 1 calc R U . . .
H6C H 1.439438 0.649064 0.782141 0.050 Uiso 1 1 calc R U . . .
C3 C 1.6596(10) 0.8791(6) 0.6078(5) 0.0289(15) Uani 1 1 d . . . . .
C1 C 1.2416(10) 0.6205(6) 0.5111(5) 0.0276(15) Uani 1 1 d . . . . .
C2 C 1.0775(10) 0.6410(6) 0.5552(5) 0.0271(14) Uani 1 1 d . . . . .
O22 O 0.916(3) 0.2734(19) 0.1975(16) 0.103(6) Uani 0.5 1 d . . P . .
O10 O 1.1960(5) 0.4338(3) 0.0041(3) 0.0148(8) Uani 1 1 d . . . . .

loop_
_atom_site_aniso_label
_atom_site_aniso_U_11
_atom_site_aniso_U_22
_atom_site_aniso_U_33
_atom_site_aniso_U_23
_atom_site_aniso_U_13
_atom_site_aniso_U_12
Mo4 0.0147(2) 0.0137(2) 0.0112(2) 0.00554(18) 0.00274(17) 0.00563(17)
Mo1 0.0166(3) 0.0148(2) 0.0159(3) 0.00626(18) 0.00381(18) 0.00501(18)
Mo3 0.0149(3) 0.0152(2) 0.0112(2) 0.00540(18) 0.00377(17) 0.00607(17)
Mo2 0.0166(3) 0.0140(2) 0.0165(3) 0.00462(18) 0.00318(19) 0.00586(18)
Co1 0.0228(5) 0.0224(5) 0.0154(5) 0.0080(4) 0.0048(4) 0.0084(4)
Co2 0.0321(6) 0.0237(6) 0.0228(6) 0.0130(5) 0.0075(5) 0.0095(5)
O6 0.0107(19) 0.0135(18) 0.0093(18) 0.0031(15) 0.0051(15) -0.0004(14)
O12 0.016(2) 0.017(2) 0.0135(19) 0.0067(16) 0.0026(16) 0.0051(15)
O7 0.017(2) 0.0154(19) 0.016(2) 0.0054(16) 0.0028(16) 0.0037(16)
O3 0.018(2) 0.018(2) 0.023(2) 0.0116(18) 0.0060(18) 0.0078(16)
O13 0.023(2) 0.022(2) 0.015(2) 0.0103(17) 0.0020(17) 0.0113(17)
O9 0.023(2) 0.023(2) 0.020(2) 0.0115(18) 0.0078(18) 0.0094(18)
O8 0.022(2) 0.021(2) 0.017(2) 0.0073(18) 0.0081(18) 0.0109(18)
O5 0.028(2) 0.022(2) 0.023(2) 0.0063(18) 0.0025(19) 0.0061(18)
O4 0.026(2) 0.024(2) 0.030(3) 0.012(2) 0.006(2) 0.0109(19)
O2 0.025(2) 0.023(2) 0.027(2) 0.0066(19) 0.004(2) 0.0077(18)
O1 0.020(2) 0.026(2) 0.026(2) 0.0140(19) 0.0067(19) 0.0079(18)
O11 0.021(2) 0.024(2) 0.021(2) 0.0127(18) 0.0058(18) 0.0090(17)
O19 0.032(3) 0.028(2) 0.030(3) 0.011(2) 0.002(2) 0.012(2)
O15 0.031(3) 0.030(2) 0.018(2) 0.0118(19) 0.0059(19) 0.008(2)
O21 0.031(3) 0.030(3) 0.035(3) 0.011(2) 0.017(2) 0.005(2)
O14 0.026(2) 0.028(2) 0.027(2) 0.010(2) 0.007(2) 0.0100(19)
O18 0.027(3) 0.033(3) 0.025(2) 0.016(2) 0.005(2) 0.004(2)
O20 0.035(3) 0.051(3) 0.042(3) 0.031(3) 0.007(2) 0.009(3)
N3 0.035(3) 0.026(3) 0.024(3) 0.013(2) 0.004(2) 0.008(2)
N8 0.057(4) 0.026(3) 0.037(4) 0.018(3) 0.017(3) 0.018(3)
N1 0.030(3) 0.032(3) 0.023(3) 0.010(2) 0.003(2) 0.012(2)
O16 0.043(3) 0.030(3) 0.045(3) 0.014(2) -0.004(3) 0.013(2)
O17 0.053(4) 0.049(3) 0.032(3) 0.027(3) 0.011(3) 0.014(3)
N4 0.029(3) 0.027(3) 0.024(3) 0.004(2) 0.009(2) 0.006(2)
N2 0.033(3) 0.033(3) 0.025(3) 0.011(2) 0.012(3) 0.013(3)
N7 0.062(5) 0.029(3) 0.027(3) 0.012(3) 0.001(3) 0.018(3)
O25 0.071(5) 0.095(6) 0.034(3) 0.028(4) 0.027(3) 0.029(4)
O24 0.042(4) 0.059(4) 0.092(6) 0.033(4) 0.006(4) 0.014(3)
N5 0.037(3) 0.025(3) 0.032(3) 0.014(3) 0.007(3) 0.010(2)
C4 0.028(4) 0.027(3) 0.026(3) 0.008(3) 0.011(3) 0.009(3)
O26 0.113(7) 0.077(5) 0.140(9) 0.083(6) 0.085(7) 0.058(5)
O23 0.047(4) 0.060(4) 0.064(5) 0.021(4) 0.017(3) 0.009(3)
N6 0.046(4) 0.041(4) 0.046(4) 0.027(3) 0.019(3) 0.006(3)
C3 0.029(4) 0.030(4) 0.031(4) 0.016(3) 0.007(3) 0.006(3)
C1 0.033(4) 0.019(3) 0.028(4) 0.006(3) -0.004(3) 0.006(3)
C2 0.034(4) 0.028(3) 0.021(3) 0.010(3) 0.005(3) 0.009(3)
O22 0.105(16) 0.105(16) 0.109(17) 0.047(13) 0.020(13) 0.033(13)
O10 0.017(2) 0.0144(19) 0.0133(19) 0.0053(16) 0.0046(16) 0.0039(15)

loop_
_atom_type_symbol
_atom_type_description
_atom_type_scat_dispersion_real
_atom_type_scat_dispersion_imag
_atom_type_scat_source
C C 0.0181 0.0091 'International Tables Vol C Tables 4.2.6.8 and 6.1.1.4'
H H 0.0000 0.0000 'International Tables Vol C Tables 4.2.6.8 and 6.1.1.4'
Co Co -2.3653 3.6143 'International Tables Vol C Tables 4.2.6.8 and 6.1.1.4'
Mo Mo -0.0483 2.7339 'International Tables Vol C Tables 4.2.6.8 and 6.1.1.4'
N N 0.0311 0.0180 'International Tables Vol C Tables 4.2.6.8 and 6.1.1.4'
O O 0.0492 0.0322 'International Tables Vol C Tables 4.2.6.8 and 6.1.1.4'

loop_
_geom_angle_atom_site_label_1
_geom_angle_atom_site_label_2
_geom_angle_atom_site_label_3
_geom_angle
_geom_angle_site_symmetry_1
_geom_angle_site_symmetry_3
_geom_angle_publ_flag
O6 Mo4 O6 76.59(17) . 2_865 ?
O6 Mo4 O10 73.56(16) . . ?
O12 Mo4 O6 142.41(17) . . ?
O12 Mo4 O6 76.81(16) . 2_865 ?
O12 Mo4 O10 76.70(16) . . ?
O13 Mo4 O6 97.21(18) . . ?
O13 Mo4 O6 76.29(16) . 2_865 ?
O13 Mo4 O12 101.74(19) . . ?
O13 Mo4 O10 157.56(18) . . ?
O11 Mo4 O6 103.00(19) . . ?
O11 Mo4 O6 178.71(18) . 2_865 ?
O11 Mo4 O12 104.1(2) . . ?
O11 Mo4 O13 102.6(2) . . ?
O11 Mo4 O10 99.46(18) . . ?
O10 Mo4 O6 81.62(14) . 2_865 ?
O3 Mo1 O12 74.73(16) . 2_865 ?
O3 Mo1 O8 157.76(17) . 1_655 ?
O3 Mo1 O10 87.11(17) . 2_865 ?
O8 Mo1 O12 84.10(16) 1_655 2_865 ?
O8 Mo1 O10 78.82(16) 1_655 2_865 ?
O2 Mo1 O12 94.33(19) . 2_865 ?
O2 Mo1 O3 98.7(2) . . ?
O2 Mo1 O8 89.5(2) . 1_655 ?
O2 Mo1 O10 160.13(19) . 2_865 ?
O1 Mo1 O12 160.74(19) . 2_865 ?
O1 Mo1 O3 97.9(2) . . ?
O1 Mo1 O8 99.99(19) . 1_655 ?
O1 Mo1 O2 104.5(2) . . ?
O1 Mo1 O10 93.43(19) . 2_865 ?
O10 Mo1 O12 68.74(15) 2_865 2_865 ?
O6 Mo3 O13 71.92(15) . 2_865 ?
O7 Mo3 O6 73.83(16) . . ?
O7 Mo3 O13 80.55(17) . 2_865 ?
O9 Mo3 O6 155.44(19) . . ?
O9 Mo3 O7 101.1(2) . . ?
O9 Mo3 O13 83.58(19) . 2_865 ?
O9 Mo3 O8 103.6(2) . . ?
O9 Mo3 O10 106.33(19) . . ?
O8 Mo3 O6 100.83(17) . . ?
O8 Mo3 O7 95.82(19) . . ?
O8 Mo3 O13 172.52(17) . 2_865 ?
O8 Mo3 O10 97.65(18) . . ?
O10 Mo3 O6 72.54(16) . . ?
O10 Mo3 O7 145.52(18) . . ?
O10 Mo3 O13 82.10(17) . 2_865 ?
O6 Mo2 O12 73.52(15) . 2_865 ?
O7 Mo2 O6 72.72(15) . . ?
O7 Mo2 O12 83.52(16) . 2_865 ?
O3 Mo2 O6 84.85(16) . . ?
O3 Mo2 O12 74.41(16) . 2_865 ?
O3 Mo2 O7 152.25(17) . . ?
O5 Mo2 O6 160.79(19) . . ?
O5 Mo2 O12 91.12(19) . 2_865 ?
O5 Mo2 O7 94.5(2) . . ?
O5 Mo2 O3 102.4(2) . . ?
O4 Mo2 O6 92.2(2) . . ?
O4 Mo2 O12 163.6(2) . 2_865 ?
O4 Mo2 O7 100.1(2) . . ?
O4 Mo2 O3 96.8(2) . . ?
O4 Mo2 O5 104.4(2) . . ?
O15 Co1 O14 86.1(2) . . ?
O15 Co1 N3 89.0(2) . . ?
O15 Co1 N1 90.2(2) . . ?
O15 Co1 N4 89.4(2) . . ?
O15 Co1 N2 175.3(2) . . ?
O14 Co1 N3 175.0(2) . . ?
O14 Co1 N1 89.6(2) . . ?
O14 Co1 N4 90.4(2) . . ?
O14 Co1 N2 90.1(2) . . ?
N3 Co1 N1 89.2(3) . . ?
N3 Co1 N4 90.7(3) . . ?
N3 Co1 N2 94.8(3) . . ?
N4 Co1 N1 179.6(3) . . ?
N2 Co1 N1 92.6(3) . . ?
N2 Co1 N4 87.8(3) . . ?
O19 Co2 O18 85.8(2) . . ?
O19 Co2 N8 89.4(3) . . ?
O19 Co2 N7 90.8(3) . . ?
O19 Co2 N5 90.3(2) . . ?
O19 Co2 N6 176.0(3) . . ?
O18 Co2 N8 87.9(3) . . ?
O18 Co2 N7 176.1(3) . . ?
O18 Co2 N5 90.6(2) . . ?
O18 Co2 N6 90.4(3) . . ?
N7 Co2 N8 90.1(3) . . ?
N7 Co2 N5 91.3(3) . . ?
N7 Co2 N6 93.0(3) . . ?
N5 Co2 N8 178.5(3) . . ?
N6 Co2 N8 91.8(3) . . ?
N6 Co2 N5 88.4(3) . . ?
Mo4 O6 Mo4 103.40(17) . 2_865 ?
Mo4 O6 Mo3 102.50(16) . . ?
Mo4 O6 Mo2 152.5(2) . . ?
Mo3 O6 Mo4 95.08(14) . 2_865 ?
Mo2 O6 Mo4 96.41(15) . 2_865 ?
Mo2 O6 Mo3 94.41(14) . . ?
Mo4 O12 Mo1 109.20(19) . 2_865 ?
Mo4 O12 Mo2 112.27(19) . 2_865 ?
Mo2 O12 Mo1 91.30(14) 2_865 2_865 ?
Mo3 O7 Mo2 114.8(2) . . ?
Mo1 O3 Mo2 115.4(2) . . ?
Mo4 O13 Mo3 116.5(2) . 2_865 ?
Mo3 O8 Mo1 171.5(2) . 1_455 ?
C4 O19 Co2 113.0(5) . . ?
C2 O15 Co1 112.3(4) . . ?
C1 O14 Co1 112.4(4) . . ?
C3 O18 Co2 112.2(5) . . ?
Co1 N3 H3A 109.5 . . ?
Co1 N3 H3B 109.5 . . ?
Co1 N3 H3C 109.5 . . ?
H3A N3 H3B 109.5 . . ?
H3A N3 H3C 109.5 . . ?
H3B N3 H3C 109.5 . . ?
Co2 N8 H8A 109.5 . . ?
Co2 N8 H8B 109.5 . . ?
Co2 N8 H8C 109.5 . . ?
H8A N8 H8B 109.5 . . ?
H8A N8 H8C 109.5 . . ?
H8B N8 H8C 109.5 . . ?
Co1 N1 H1A 109.5 . . ?
Co1 N1 H1B 109.5 . . ?
Co1 N1 H1C 109.5 . . ?
H1A N1 H1B 109.5 . . ?
H1A N1 H1C 109.5 . . ?
H1B N1 H1C 109.5 . . ?
Co1 N4 H4A 109.5 . . ?
Co1 N4 H4B 109.5 . . ?
Co1 N4 H4C 109.5 . . ?
H4A N4 H4B 109.5 . . ?
H4A N4 H4C 109.5 . . ?
H4B N4 H4C 109.5 . . ?
Co1 N2 H2A 109.5 . . ?
Co1 N2 H2B 109.5 . . ?
Co1 N2 H2C 109.5 . . ?
H2A N2 H2B 109.5 . . ?
H2A N2 H2C 109.5 . . ?
H2B N2 H2C 109.5 . . ?
Co2 N7 H7A 109.5 . . ?
Co2 N7 H7B 109.5 . . ?
Co2 N7 H7C 109.5 . . ?
H7A N7 H7B 109.5 . . ?
H7A N7 H7C 109.5 . . ?
H7B N7 H7C 109.5 . . ?
Co2 N5 H5A 109.5 . . ?
Co2 N5 H5B 109.5 . . ?
Co2 N5 H5C 109.5 . . ?
H5A N5 H5B 109.5 . . ?
H5A N5 H5C 109.5 . . ?
H5B N5 H5C 109.5 . . ?
O19 C4 C3 114.0(6) . . ?
O21 C4 O19 126.5(7) . . ?
O21 C4 C3 119.5(7) . . ?
Co2 N6 H6A 109.5 . . ?
Co2 N6 H6B 109.5 . . ?
Co2 N6 H6C 109.5 . . ?
H6A N6 H6B 109.5 . . ?
H6A N6 H6C 109.5 . . ?
H6B N6 H6C 109.5 . . ?
O18 C3 C4 114.7(6) . . ?
O20 C3 O18 125.6(7) . . ?
O20 C3 C4 119.7(6) . . ?
O14 C1 C2 113.9(6) . . ?
O16 C1 O14 126.1(7) . . ?
O16 C1 C2 120.0(7) . . ?
O15 C2 C1 115.0(6) . . ?
O17 C2 O15 124.7(7) . . ?
O17 C2 C1 120.3(7) . . ?
Mo4 O10 Mo1 104.47(17) . 2_865 ?
Mo3 O10 Mo4 107.76(18) . . ?
Mo3 O10 Mo1 147.8(2) . 2_865 ?

loop_
_geom_bond_atom_site_label_1
_geom_bond_atom_site_label_2
_geom_bond_distance
_geom_bond_site_symmetry_2
_geom_bond_publ_flag
Mo4 O6 1.955(4) . ?
Mo4 O6 2.413(4) 2_865 ?
Mo4 O12 1.876(4) . ?
Mo4 O13 1.777(4) . ?
Mo4 O11 1.692(4) . ?
Mo4 O10 2.152(4) . ?
Mo1 O12 2.287(4) 2_865 ?
Mo1 O3 1.920(4) . ?
Mo1 O8 2.057(4) 1_655 ?
Mo1 O2 1.719(5) . ?
Mo1 O1 1.693(4) . ?
Mo1 O10 2.152(4) 2_865 ?
Mo3 O6 2.239(4) . ?
Mo3 O7 1.904(4) . ?
Mo3 O13 2.250(4) 2_865 ?
Mo3 O9 1.700(4) . ?
Mo3 O8 1.792(4) . ?
Mo3 O10 1.900(4) . ?
Mo2 O6 2.225(4) . ?
Mo2 O12 2.282(4) 2_865 ?
Mo2 O7 1.984(4) . ?
Mo2 O3 1.945(4) . ?
Mo2 O5 1.716(5) . ?
Mo2 O4 1.702(5) . ?
Co1 O15 1.901(5) . ?
Co1 O14 1.918(5) . ?
Co1 N3 1.939(6) . ?
Co1 N1 1.978(6) . ?
Co1 N4 1.951(6) . ?
Co1 N2 1.952(6) . ?
Co2 O19 1.898(5) . ?
Co2 O18 1.917(5) . ?
Co2 N8 1.950(6) . ?
Co2 N7 1.933(6) . ?
Co2 N5 1.942(6) . ?
Co2 N6 1.940(7) . ?
O19 C4 1.284(9) . ?
O15 C2 1.279(9) . ?
O21 C4 1.217(9) . ?
O14 C1 1.281(9) . ?
O18 C3 1.277(9) . ?
O20 C3 1.225(9) . ?
N3 H3A 0.9100 . ?
N3 H3B 0.9100 . ?
N3 H3C 0.9100 . ?
N8 H8A 0.9100 . ?
N8 H8B 0.9100 . ?
N8 H8C 0.9100 . ?
N1 H1A 0.9100 . ?
N1 H1B 0.9100 . ?
N1 H1C 0.9100 . ?
O16 C1 1.220(9) . ?
O17 C2 1.233(9) . ?
N4 H4A 0.9100 . ?
N4 H4B 0.9100 . ?
N4 H4C 0.9100 . ?
N2 H2A 0.9100 . ?
N2 H2B 0.9100 . ?
N2 H2C 0.9100 . ?
N7 H7A 0.9100 . ?
N7 H7B 0.9100 . ?
N7 H7C 0.9100 . ?
N5 H5A 0.9100 . ?
N5 H5B 0.9100 . ?
N5 H5C 0.9100 . ?
C4 C3 1.542(10) . ?
N6 H6A 0.9100 . ?
N6 H6B 0.9100 . ?
N6 H6C 0.9100 . ?
C1 C2 1.549(11) . ?

loop_
_geom_torsion_atom_site_label_1
_geom_torsion_atom_site_label_2
_geom_torsion_atom_site_label_3
_geom_torsion_atom_site_label_4
_geom_torsion
_geom_torsion_site_symmetry_1
_geom_torsion_site_symmetry_2
_geom_torsion_site_symmetry_3
_geom_torsion_site_symmetry_4
_geom_torsion_publ_flag
Co1 O15 C2 O17 173.5(6) . . . . ?
Co1 O15 C2 C1 -5.4(7) . . . . ?
Co1 O14 C1 O16 -179.3(6) . . . . ?
Co1 O14 C1 C2 1.5(7) . . . . ?
Co2 O19 C4 O21 179.9(6) . . . . ?
Co2 O19 C4 C3 -1.3(7) . . . . ?
Co2 O18 C3 O20 -173.5(7) . . . . ?
Co2 O18 C3 C4 4.9(8) . . . . ?
O6 Mo4 O12 Mo1 45.7(4) . . . 2_865 ?
O6 Mo4 O12 Mo1 91.72(18) 2_865 . . 2_865 ?
O6 Mo4 O12 Mo2 -54.0(4) . . . 2_865 ?
O6 Mo4 O12 Mo2 -7.98(15) 2_865 . . 2_865 ?
O6 Mo4 O13 Mo3 77.7(2) . . . 2_865 ?
O6 Mo4 O13 Mo3 3.49(18) 2_865 . . 2_865 ?
O6 Mo3 O10 Mo4 -14.15(16) . . . . ?
O6 Mo3 O10 Mo1 166.9(5) . . . 2_865 ?
O12 Mo4 O13 Mo3 -69.6(2) . . . 2_865 ?
O7 Mo3 O10 Mo4 -27.3(4) . . . . ?
O7 Mo3 O10 Mo1 153.8(3) . . . 2_865 ?
O13 Mo4 O12 Mo1 164.43(18) . . . 2_865 ?
O13 Mo4 O12 Mo2 64.7(2) . . . 2_865 ?
O13 Mo3 O10 Mo4 -87.60(19) 2_865 . . . ?
O13 Mo3 O10 Mo1 93.4(4) 2_865 . . 2_865 ?
O9 Mo3 O10 Mo4 -168.5(2) . . . . ?
O9 Mo3 O10 Mo1 12.5(5) . . . 2_865 ?
O8 Mo3 O10 Mo4 84.9(2) . . . . ?
O8 Mo3 O10 Mo1 -94.1(4) . . . 2_865 ?
O11 Mo4 O12 Mo1 -89.2(2) . . . 2_865 ?
O11 Mo4 O12 Mo2 171.1(2) . . . 2_865 ?
O11 Mo4 O13 Mo3 -177.2(2) . . . 2_865 ?
O19 C4 C3 O18 -2.5(9) . . . . ?
O19 C4 C3 O20 176.0(7) . . . . ?
O21 C4 C3 O18 176.4(6) . . . . ?
O21 C4 C3 O20 -5.1(11) . . . . ?
O14 C1 C2 O15 2.7(9) . . . . ?
O14 C1 C2 O17 -176.3(7) . . . . ?
O18 Co2 O19 C4 3.1(5) . . . . ?
N8 Co2 O19 C4 -84.8(5) . . . . ?
O16 C1 C2 O15 -176.6(6) . . . . ?
O16 C1 C2 O17 4.5(10) . . . . ?
N7 Co2 O19 C4 -175.0(5) . . . . ?
N5 Co2 O19 C4 93.7(5) . . . . ?
O10 Mo4 O12 Mo1 7.37(16) . . . 2_865 ?
O10 Mo4 O12 Mo2 -92.3(2) . . . 2_865 ?
O10 Mo4 O13 Mo3 13.9(6) . . . 2_865 ?
